data_4517221
loop_
_publ_author_name
'Beltran-Torres, Melissa'
'Sugich-Miranda, Roc\'io'
'Santacruz-Ortega, Hisila'
'Machi, Lorena'
'Inoue, Motomichi'
'Vel\'azquez-Contreras, Enrique F.'
'Soberanes, Yedith'
'H\"opfl, Herbert'
'P\'erez-Gonz\'alez, Refugio'
'Navarro, Rosa Elena'
'Salazar-Medina, Alex J.'
'Sotelo Mundo, Rogerio R.'

_publ_section_title
;
 Comparative Studies of Structures and Peroxidase-like Activities of
 Copper(II) and Iron(III) Complexes with an EDTA-Based
 Phenylene-Macrocycle and Its Acyclic Analogue
;
_journal_issue 27
_journal_name_full 'ACS Omega'
_journal_page_first 22487
_journal_paper_doi 10.1021/acsomega.9b03164
_journal_volume 4
_journal_year 2019
_chemical_formula_moiety '2(C22 H26 Fe N4 O7), 2(N O3), 8(O), 3(H2 O)'
_chemical_formula_sum 'C44 H58 Fe2 N10 O31'
_chemical_formula_weight 1334.70
_space_group_crystal_system monoclinic
_space_group_IT_number 14
_space_group_name_Hall '-P 2ybc'
_space_group_name_H-M_alt 'P 1 21/c 1'
_atom_sites_solution_hydrogens mixed
_atom_sites_solution_primary direct
_audit_creation_date 2018-11-19
_audit_creation_method
;
Olex2 1.2
(compiled 2015.01.26 svn.r3150 for OlexSys, GUI svn.r4998)
;
_cell_angle_alpha 90
_cell_angle_beta 105.176(2)
_cell_angle_gamma 90
_cell_formula_units_Z 2
_cell_length_a 12.1188(8)
_cell_length_b 18.1908(12)
_cell_length_c 14.0536(9)
_cell_measurement_reflns_used 9964
_cell_measurement_temperature 126(2)
_cell_measurement_theta_max 74.6
_cell_measurement_theta_min 4.1
_cell_volume 2990.1(3)
_computing_cell_refinement 'SAINT V8.38A (?, 2016)'
_computing_data_reduction 'SAINT V8.38A (?, 2016)'
_computing_molecular_graphics 'Olex2 (Dolomanov et al., 2009)'
_computing_publication_material 'Olex2 (Dolomanov et al., 2009)'
_computing_structure_refinement 'ShelXL (Sheldrick, 2008)'
_computing_structure_solution 'ShelXT (Sheldrick, 2015)'
_diffrn_ambient_temperature 125.68
_diffrn_measured_fraction_theta_full 1.000
_diffrn_measured_fraction_theta_max 0.999
_diffrn_measurement_device_type 'Bruker D8 QUEST'
_diffrn_radiation_type CuK\a
_diffrn_radiation_wavelength 1.54178
_diffrn_reflns_av_R_equivalents 0.0580
_diffrn_reflns_av_unetI/netI 0.0301
_diffrn_reflns_Laue_measured_fraction_full 1.000
_diffrn_reflns_Laue_measured_fraction_max 0.999
_diffrn_reflns_limit_h_max 15
_diffrn_reflns_limit_h_min -15
_diffrn_reflns_limit_k_max 21
_diffrn_reflns_limit_k_min -22
_diffrn_reflns_limit_l_max 17
_diffrn_reflns_limit_l_min -17
_diffrn_reflns_number 51263
_diffrn_reflns_point_group_measured_fraction_full 1.000
_diffrn_reflns_point_group_measured_fraction_max 0.999
_diffrn_reflns_theta_full 67.679
_diffrn_reflns_theta_max 74.567
_diffrn_reflns_theta_min 4.065
_exptl_absorpt_coefficient_mu 4.759
_exptl_absorpt_correction_T_max 0.7538
_exptl_absorpt_correction_T_min 0.3689
_exptl_absorpt_correction_type multi-scan
_exptl_absorpt_process_details
;
SADABS-2016/2 (Bruker,2016/2) was used for absorption correction.
wR2(int) was 0.1460 before and 0.0717 after correction.
The Ratio of minimum to maximum transmission is 0.4894.
The \l/2 correction factor is Not present.
;
_exptl_crystal_colour 'metallic dark orange'
_exptl_crystal_colour_lustre metallic
_exptl_crystal_colour_modifier dark
_exptl_crystal_colour_primary orange
_exptl_crystal_density_diffrn 1.482
_exptl_crystal_description irregular
_exptl_crystal_F_000 1384
_exptl_crystal_size_max 0.455
_exptl_crystal_size_mid 0.398
_exptl_crystal_size_min 0.228
_refine_diff_density_max 0.514
_refine_diff_density_min -0.617
_refine_diff_density_rms 0.069
_refine_ls_extinction_method none
_refine_ls_goodness_of_fit_ref 1.061
_refine_ls_hydrogen_treatment mixed
_refine_ls_matrix_type full
_refine_ls_number_parameters 492
_refine_ls_number_reflns 6110
_refine_ls_number_restraints 26
_refine_ls_restrained_S_all 1.059
_refine_ls_R_factor_all 0.0424
_refine_ls_R_factor_gt 0.0394
_refine_ls_shift/su_max 0.001
_refine_ls_shift/su_mean 0.000
_refine_ls_structure_factor_coef Fsqd
_refine_ls_weighting_details 'w=1/[\s^2^(Fo^2^)+(0.0601P)^2^+2.1134P] where P=(Fo^2^+2Fc^2^)/3'
_refine_ls_weighting_scheme calc
_refine_ls_wR_factor_gt 0.1039
_refine_ls_wR_factor_ref 0.1059
_reflns_Friedel_coverage 0.000
_reflns_number_gt 5727
_reflns_number_total 6110
_reflns_threshold_expression 'I > 2\s(I)'
_cod_data_source_file ao9b03164_si_002.cif
_cod_data_source_block '[Fe(edtabz)]'
_cod_depositor_comments 'Adding full bibliography for 4517219--4517221.cif.'
_cod_database_code 4517221
_shelx_space_group_comment
;
The symmetry employed for this shelxl refinement is uniquely defined
by the following loop, which should always be used as a source of
symmetry information in preference to the above space-group names.
They are only intended as comments.
;
_shelx_estimated_absorpt_t_max 0.410
_shelx_estimated_absorpt_t_min 0.221
_olex2_refinement_description
;
1. Fixed Uiso
 At 1.2 times of:
  All C(H) groups, All C(H,H) groups, All N(H) groups
 At 1.5 times of:
  All O(H,H) groups
2. Restrained distances
 OW1-HW1A = OW1-HW1B = OW3-HW3A = OW3-HW3B = OW6-HW6A = OW6-HW6B
 0.85 with sigma of 0.001
3. Restrained planarity
 N5A, ON1A, ON2A, ON3A
 with sigma of 0.001
 N5B, ON1B, ON2B, ON3B
 with sigma of 0.001
4. Rigid bond restraints
 N5A, ON1A, ON2A, ON3A, N5B, ON1B, ON2B, ON3B
 with sigma for 1-2 distances of 0.005 and sigma for 1-3 distances of 0.005
5. Uiso/Uaniso restraints and constraints
OW7A \\sim OW7B: within 1.7A with sigma of 0.01 and sigma for terminal atoms of
0.02
6. Others
 Sof(N5B)=Sof(ON1B)=Sof(ON2B)=Sof(ON3B)=1-FVAR(1)
 Sof(N5A)=Sof(ON1A)=Sof(ON2A)=Sof(ON3A)=FVAR(1)
 Sof(OW2B)=1-FVAR(2)
 Sof(OW2A)=FVAR(2)
 Sof(OW4B)=1-FVAR(3)
 Sof(OW4A)=FVAR(3)
 Sof(OW5B)=1-FVAR(4)
 Sof(OW5A)=FVAR(4)
 Sof(OW7B)=1-FVAR(5)
 Sof(OW7A)=FVAR(5)
 Fixed Sof: OW3(0.5) HW3A(0.5) HW3B(0.5)
7.a Secondary CH2 refined with riding coordinates:
 C2(H2A,H2B), C3(H3A,H3B), C4(H4A,H4B), C5(H5A,H5B), C7(H7A,H7B), C9(H9A,H9B)
7.b Aromatic/amide H refined with riding coordinates:
 N3(H3), N4(H4), C12(H12), C13(H13), C14(H14), C15(H15), C16(H16), C18(H18),
 C19(H19), C20(H20), C21(H21), C22(H22)
;
_shelx_shelxl_version_number 2014/7
_olex2_submission_special_instructions 'No special instructions were received'

loop_
_space_group_symop_operation_xyz
'x, y, z'
'-x, y+1/2, -z+1/2'
'-x, -y, -z'
'x, -y-1/2, z-1/2'

loop_
_atom_site_label
_atom_site_type_symbol
_atom_site_fract_x
_atom_site_fract_y
_atom_site_fract_z
_atom_site_U_iso_or_equiv
_atom_site_adp_type
_atom_site_occupancy
_atom_site_site_symmetry_order
_atom_site_calc_flag
_atom_site_refinement_flags_posn
_atom_site_refinement_flags_adp
_atom_site_refinement_flags_occupancy
_atom_site_disorder_assembly
_atom_site_disorder_group
Fe1 Fe 0.61088(2) 0.42244(2) 0.65620(2) 0.01100(9) Uani 1 1 d . . . . .
O1 O 0.53297(11) 0.35575(8) 0.52633(9) 0.0155(3) Uani 1 1 d . . . . .
O2 O 0.58172(11) 0.49462(8) 0.76810(9) 0.0165(3) Uani 1 1 d . . . . .
O3 O 0.64927(11) 0.34006(7) 0.74901(9) 0.0144(3) Uani 1 1 d . . . . .
O4 O 0.72237(13) 0.22876(8) 0.78651(10) 0.0218(3) Uani 1 1 d . . . . .
O5 O 0.62660(11) 0.50002(8) 0.56558(9) 0.0162(3) Uani 1 1 d . . . . .
O6 O 0.72781(12) 0.58969(8) 0.52311(10) 0.0201(3) Uani 1 1 d . . . . .
OW1 O 0.44063(12) 0.41793(8) 0.64457(10) 0.0175(3) Uani 1 1 d D . . . .
HW1A H 0.3913(16) 0.4134(14) 0.5894(9) 0.026 Uiso 1 1 d DR . . . .
HW1B H 0.4025(18) 0.4399(12) 0.6789(15) 0.026 Uiso 1 1 d DR . . . .
N1 N 0.75412(13) 0.36106(9) 0.60183(11) 0.0125(3) Uani 1 1 d . . . . .
N2 N 0.78356(13) 0.47588(9) 0.73982(11) 0.0137(3) Uani 1 1 d . . . . .
N3 N 0.54736(14) 0.31011(9) 0.37799(11) 0.0158(3) Uani 1 1 d . . . . .
H3 H 0.5981 0.3000 0.3451 0.019 Uiso 1 1 calc R . . . .
N4 N 0.65049(14) 0.54996(9) 0.91835(11) 0.0162(3) Uani 1 1 d . . . . .
H4 H 0.7149 0.5611 0.9619 0.019 Uiso 1 1 calc R . . . .
C1 C 0.58904(16) 0.33962(10) 0.46651(13) 0.0138(4) Uani 1 1 d . . . . .
C2 C 0.71567(16) 0.35524(11) 0.49382(13) 0.0154(4) Uani 1 1 d . . . . .
H2A H 0.7569 0.3150 0.4704 0.018 Uiso 1 1 calc R . . . .
H2B H 0.7310 0.4017 0.4630 0.018 Uiso 1 1 calc R . . . .
C3 C 0.86472(16) 0.40032(11) 0.63216(13) 0.0151(4) Uani 1 1 d . . . . .
H3A H 0.8650 0.4420 0.5869 0.018 Uiso 1 1 calc R . . . .
H3B H 0.9278 0.3666 0.6291 0.018 Uiso 1 1 calc R . . . .
C4 C 0.88189(16) 0.42841(11) 0.73576(14) 0.0152(4) Uani 1 1 d . . . . .
H4A H 0.8875 0.3866 0.7818 0.018 Uiso 1 1 calc R . . . .
H4B H 0.9538 0.4570 0.7557 0.018 Uiso 1 1 calc R . . . .
C5 C 0.78164(16) 0.48815(11) 0.84271(13) 0.0161(4) Uani 1 1 d . . . . .
H5A H 0.8376 0.5266 0.8732 0.019 Uiso 1 1 calc R . . . .
H5B H 0.8014 0.4423 0.8813 0.019 Uiso 1 1 calc R . . . .
C6 C 0.66186(16) 0.51234(10) 0.84093(13) 0.0147(4) Uani 1 1 d . . . . .
C7 C 0.76115(17) 0.28749(11) 0.64838(13) 0.0156(4) Uani 1 1 d . . . . .
H7A H 0.8425 0.2728 0.6711 0.019 Uiso 1 1 calc R . . . .
H7B H 0.7217 0.2514 0.5983 0.019 Uiso 1 1 calc R . . . .
C8 C 0.70863(15) 0.28479(10) 0.73509(13) 0.0134(4) Uani 1 1 d . . . . .
C9 C 0.78695(16) 0.54666(11) 0.68838(13) 0.0162(4) Uani 1 1 d . . . . .
H9A H 0.8665 0.5569 0.6861 0.019 Uiso 1 1 calc R . . . .
H9B H 0.7626 0.5868 0.7260 0.019 Uiso 1 1 calc R . . . .
C10 C 0.70988(16) 0.54564(10) 0.58416(14) 0.0151(4) Uani 1 1 d . . . . .
C11 C 0.43211(17) 0.29248(10) 0.32878(14) 0.0169(4) Uani 1 1 d . . . . .
C12 C 0.4059(2) 0.28745(13) 0.22648(15) 0.0260(5) Uani 1 1 d . . . . .
H12 H 0.4629 0.2972 0.1929 0.031 Uiso 1 1 calc R . . . .
C13 C 0.2964(2) 0.26813(15) 0.17394(18) 0.0365(6) Uani 1 1 d . . . . .
H13 H 0.2782 0.2649 0.1041 0.044 Uiso 1 1 calc R . . . .
C14 C 0.2132(2) 0.25346(15) 0.2230(2) 0.0370(6) Uani 1 1 d . . . . .
H14 H 0.1380 0.2403 0.1869 0.044 Uiso 1 1 calc R . . . .
C15 C 0.2403(2) 0.25811(13) 0.32450(19) 0.0298(5) Uani 1 1 d . . . . .
H15 H 0.1833 0.2481 0.3580 0.036 Uiso 1 1 calc R . . . .
C16 C 0.34995(18) 0.27732(11) 0.37845(15) 0.0207(4) Uani 1 1 d . . . . .
H16 H 0.3682 0.2800 0.4484 0.025 Uiso 1 1 calc R . . . .
C17 C 0.54931(19) 0.57507(10) 0.94137(15) 0.0183(4) Uani 1 1 d . . . . .
C18 C 0.4419(2) 0.57266(12) 0.87612(17) 0.0234(4) Uani 1 1 d . . . . .
H18 H 0.4319 0.5540 0.8113 0.028 Uiso 1 1 calc R . . . .
C19 C 0.3486(2) 0.59803(13) 0.90716(19) 0.0295(5) Uani 1 1 d . . . . .
H19 H 0.2744 0.5967 0.8629 0.035 Uiso 1 1 calc R . . . .
C20 C 0.3624(2) 0.62528(12) 1.0018(2) 0.0326(6) Uani 1 1 d . . . . .
H20 H 0.2979 0.6419 1.0223 0.039 Uiso 1 1 calc R . . . .
C21 C 0.4695(2) 0.62812(12) 1.06565(18) 0.0329(6) Uani 1 1 d . . . . .
H21 H 0.4792 0.6473 1.1302 0.040 Uiso 1 1 calc R . . . .
C22 C 0.5639(2) 0.60301(12) 1.03614(16) 0.0252(5) Uani 1 1 d . . . . .
H22 H 0.6380 0.6049 1.0805 0.030 Uiso 1 1 calc R . . . .
N5A N 0.0214(8) 0.8001(9) 0.5207(7) 0.0265(18) Uani 0.50(2) 1 d . U P A 1
ON1A O 0.0394(17) 0.8622(9) 0.5292(11) 0.086(5) Uani 0.50(2) 1 d . U P A 1
ON2A O 0.0550(12) 0.7524(7) 0.4757(9) 0.061(3) Uani 0.50(2) 1 d . U P A 1
ON3A O -0.0456(16) 0.7825(8) 0.5685(17) 0.126(6) Uani 0.50(2) 1 d . U P A 1
N5B N 0.0376(6) 0.7916(7) 0.5419(9) 0.0213(15) Uani 0.50(2) 1 d . U P A 2
ON1B O 0.0732(12) 0.8562(7) 0.5284(7) 0.058(3) Uani 0.50(2) 1 d . U P A 2
ON2B O 0.0418(8) 0.7462(5) 0.4745(6) 0.0245(16) Uani 0.50(2) 1 d . U P A 2
ON3B O 0.0042(9) 0.7774(5) 0.6121(6) 0.064(3) Uani 0.50(2) 1 d . U P A 2
OW2A O 0.2670(3) 0.4632(3) 0.7270(5) 0.0518(17) Uani 0.661(14) 1 d . . P B 1
OW2B O 0.2512(5) 0.4907(5) 0.6677(9) 0.043(3) Uani 0.339(14) 1 d . . P B 2
OW3 O 0.0759(4) 0.5038(2) 0.5898(4) 0.0546(11) Uani 0.5 1 d D . P C 1
HW3A H 0.026(3) 0.536(2) 0.566(5) 0.082 Uiso 0.5 1 d DR . P D 1
HW3B H 0.1479(11) 0.507(5) 0.614(6) 0.082 Uiso 0.5 1 d DR . P E 1
OW4A O -0.0455(3) 0.62009(19) 0.5308(4) 0.0348(12) Uani 0.606(12) 1 d . . P F 1
OW4B O -0.0817(5) 0.6101(3) 0.4708(7) 0.030(2) Uani 0.394(12) 1 d . . P F 2
OW5A O 0.0729(5) 0.6520(3) 0.7035(3) 0.053(2) Uani 0.507(10) 1 d . . P G 1
OW5B O 0.1290(4) 0.6105(3) 0.7022(2) 0.0312(15) Uani 0.493(10) 1 d . . P G 2
OW6 O 0.04423(15) 0.56525(10) 0.85726(13) 0.0317(4) Uani 1 1 d D . . . .
HW6A H 0.057(3) 0.5857(15) 0.8066(13) 0.048 Uiso 1 1 d DR . . . .
HW6B H 0.050(3) 0.5937(13) 0.9063(14) 0.048 Uiso 1 1 d DR . . . .
OW7A O 0.1626(14) 0.4369(5) 0.9153(11) 0.029(2) Uani 0.61(6) 1 d . U P H 1
OW7B O 0.137(2) 0.4330(8) 0.9364(19) 0.034(3) Uani 0.39(6) 1 d . U P H 2

loop_
_atom_site_aniso_label
_atom_site_aniso_U_11
_atom_site_aniso_U_22
_atom_site_aniso_U_33
_atom_site_aniso_U_23
_atom_site_aniso_U_13
_atom_site_aniso_U_12
Fe1 0.01086(15) 0.01348(16) 0.00772(14) -0.00038(10) 0.00078(10) 0.00078(10)
O1 0.0157(7) 0.0202(7) 0.0111(6) -0.0041(5) 0.0042(5) -0.0023(5)
O2 0.0134(6) 0.0211(7) 0.0134(6) -0.0058(5) 0.0009(5) 0.0021(5)
O3 0.0161(6) 0.0183(7) 0.0099(6) 0.0014(5) 0.0052(5) 0.0032(5)
O4 0.0259(8) 0.0226(7) 0.0201(7) 0.0094(6) 0.0120(6) 0.0077(6)
O5 0.0148(7) 0.0179(7) 0.0126(6) 0.0030(5) -0.0021(5) -0.0019(5)
O6 0.0198(7) 0.0218(7) 0.0164(7) 0.0052(5) 0.0006(5) -0.0035(6)
OW1 0.0116(6) 0.0281(8) 0.0116(6) -0.0057(5) 0.0008(5) 0.0019(5)
N1 0.0134(7) 0.0162(8) 0.0076(7) -0.0002(6) 0.0024(6) -0.0003(6)
N2 0.0139(8) 0.0161(8) 0.0098(7) -0.0005(6) 0.0009(6) 0.0022(6)
N3 0.0175(8) 0.0192(8) 0.0111(7) -0.0020(6) 0.0045(6) -0.0012(6)
N4 0.0186(8) 0.0178(8) 0.0112(7) -0.0034(6) 0.0019(6) 0.0007(6)
C1 0.0176(9) 0.0142(9) 0.0095(8) 0.0013(7) 0.0033(7) -0.0007(7)
C2 0.0165(9) 0.0221(10) 0.0081(8) -0.0002(7) 0.0040(7) -0.0024(7)
C3 0.0115(9) 0.0216(10) 0.0126(8) -0.0011(7) 0.0037(7) -0.0005(7)
C4 0.0124(9) 0.0196(10) 0.0119(8) -0.0013(7) 0.0003(7) 0.0030(7)
C5 0.0150(9) 0.0223(10) 0.0093(8) -0.0026(7) 0.0000(7) 0.0028(7)
C6 0.0174(9) 0.0146(9) 0.0114(8) 0.0002(7) 0.0023(7) 0.0015(7)
C7 0.0186(9) 0.0163(9) 0.0136(8) 0.0012(7) 0.0072(7) 0.0023(7)
C8 0.0120(8) 0.0175(9) 0.0100(8) 0.0002(7) 0.0018(6) 0.0013(7)
C9 0.0151(9) 0.0170(9) 0.0137(8) 0.0008(7) -0.0012(7) -0.0022(7)
C10 0.0134(9) 0.0157(9) 0.0147(9) -0.0010(7) 0.0010(7) 0.0019(7)
C11 0.0189(10) 0.0122(9) 0.0172(9) -0.0007(7) 0.0008(7) -0.0003(7)
C12 0.0292(12) 0.0284(12) 0.0175(10) -0.0020(8) 0.0009(8) -0.0024(9)
C13 0.0369(14) 0.0420(14) 0.0220(11) -0.0049(10) -0.0074(10) -0.0034(11)
C14 0.0242(12) 0.0362(14) 0.0407(14) -0.0084(11) -0.0093(10) -0.0058(10)
C15 0.0209(11) 0.0249(11) 0.0418(13) -0.0036(10) 0.0049(9) -0.0040(9)
C16 0.0223(10) 0.0175(10) 0.0215(10) -0.0010(8) 0.0042(8) -0.0008(8)
C17 0.0279(11) 0.0107(9) 0.0202(10) 0.0003(7) 0.0131(8) 0.0001(7)
C18 0.0266(11) 0.0232(11) 0.0230(10) 0.0014(8) 0.0108(9) 0.0050(8)
C19 0.0279(12) 0.0266(12) 0.0388(13) 0.0068(10) 0.0172(10) 0.0067(9)
C20 0.0455(15) 0.0170(10) 0.0489(14) 0.0041(10) 0.0365(12) 0.0028(10)
C21 0.0559(16) 0.0201(11) 0.0345(12) -0.0094(9) 0.0326(12) -0.0104(10)
C22 0.0381(13) 0.0190(10) 0.0230(10) -0.0058(8) 0.0158(9) -0.0076(9)
N5A 0.029(3) 0.032(4) 0.018(4) 0.005(3) 0.007(2) 0.006(3)
ON1A 0.181(13) 0.038(3) 0.045(5) -0.004(3) 0.038(7) -0.010(5)
ON2A 0.046(5) 0.077(6) 0.057(5) -0.031(5) 0.011(4) 0.022(5)
ON3A 0.126(11) 0.126(7) 0.178(15) -0.033(9) 0.133(11) -0.031(7)
N5B 0.021(3) 0.017(3) 0.019(3) 0.005(3) -0.006(2) -0.001(2)
ON1B 0.113(6) 0.033(4) 0.017(3) -0.004(2) -0.003(3) -0.048(4)
ON2B 0.029(3) 0.024(2) 0.023(3) 0.000(2) 0.010(2) -0.010(2)
ON3B 0.098(6) 0.055(4) 0.063(4) -0.030(3) 0.062(4) -0.042(4)
OW2A 0.0292(16) 0.086(3) 0.042(3) -0.022(3) 0.0132(16) 0.0058(17)
OW2B 0.031(3) 0.049(4) 0.052(7) -0.024(4) 0.013(3) 0.000(3)
OW3 0.049(3) 0.042(2) 0.062(3) -0.011(2) -0.005(2) 0.015(2)
OW4A 0.0300(17) 0.0385(18) 0.034(3) -0.0016(15) 0.0052(18) -0.0085(13)
OW4B 0.023(3) 0.027(2) 0.043(5) -0.003(2) 0.016(3) -0.0017(17)
OW5A 0.042(3) 0.056(4) 0.054(3) 0.017(2) 0.002(2) -0.021(3)
OW5B 0.032(2) 0.035(3) 0.0247(18) 0.0032(15) 0.0029(14) -0.014(2)
OW6 0.0296(9) 0.0358(9) 0.0284(9) -0.0038(7) 0.0052(7) -0.0092(7)
OW7A 0.018(3) 0.038(2) 0.026(3) -0.0041(19) -0.004(2) -0.0079(19)
OW7B 0.019(5) 0.049(4) 0.030(5) 0.001(3) -0.001(4) -0.008(3)

loop_
_atom_type_symbol
_atom_type_description
_atom_type_scat_dispersion_real
_atom_type_scat_dispersion_imag
_atom_type_scat_source
C C 0.0181 0.0091 'International Tables Vol C Tables 4.2.6.8 and 6.1.1.4'
H H 0.0000 0.0000 'International Tables Vol C Tables 4.2.6.8 and 6.1.1.4'
Fe Fe -1.1336 3.1974 'International Tables Vol C Tables 4.2.6.8 and 6.1.1.4'
N N 0.0311 0.0180 'International Tables Vol C Tables 4.2.6.8 and 6.1.1.4'
O O 0.0492 0.0322 'International Tables Vol C Tables 4.2.6.8 and 6.1.1.4'

loop_
_geom_angle_atom_site_label_1
_geom_angle_atom_site_label_2
_geom_angle_atom_site_label_3
_geom_angle
O1 Fe1 N1 70.13(5)
O1 Fe1 N2 141.89(5)
O2 Fe1 O1 146.26(5)
O2 Fe1 N1 143.56(5)
O2 Fe1 N2 70.95(5)
O3 Fe1 O1 96.12(5)
O3 Fe1 O2 92.06(5)
O3 Fe1 OW1 94.70(6)
O3 Fe1 N1 77.68(5)
O3 Fe1 N2 87.59(6)
O5 Fe1 O1 87.19(5)
O5 Fe1 O2 95.68(6)
O5 Fe1 O3 160.71(6)
O5 Fe1 OW1 104.40(6)
O5 Fe1 N1 85.67(6)
O5 Fe1 N2 78.35(5)
OW1 Fe1 O1 72.71(5)
OW1 Fe1 O2 74.03(5)
OW1 Fe1 N1 140.89(6)
OW1 Fe1 N2 144.96(6)
N2 Fe1 N1 73.73(5)
C1 O1 Fe1 120.03(12)
C6 O2 Fe1 120.92(12)
C8 O3 Fe1 122.91(11)
C10 O5 Fe1 123.00(12)
Fe1 OW1 HW1A 122.4(18)
Fe1 OW1 HW1B 128.9(17)
HW1A OW1 HW1B 102(2)
C2 N1 Fe1 107.94(11)
C2 N1 C3 110.52(14)
C2 N1 C7 110.89(14)
C3 N1 Fe1 111.53(11)
C3 N1 C7 111.44(15)
C7 N1 Fe1 104.30(10)
C4 N2 Fe1 111.24(11)
C5 N2 Fe1 108.45(11)
C5 N2 C4 110.23(14)
C5 N2 C9 110.95(15)
C9 N2 Fe1 104.63(11)
C9 N2 C4 111.19(15)
C1 N3 H3 115.4
C1 N3 C11 129.10(17)
C11 N3 H3 115.4
C6 N4 H4 115.3
C6 N4 C17 129.40(17)
C17 N4 H4 115.3
O1 C1 N3 125.90(18)
O1 C1 C2 118.82(16)
N3 C1 C2 115.27(16)
N1 C2 C1 107.61(14)
N1 C2 H2A 110.2
N1 C2 H2B 110.2
C1 C2 H2A 110.2
C1 C2 H2B 110.2
H2A C2 H2B 108.5
N1 C3 H3A 109.9
N1 C3 H3B 109.9
N1 C3 C4 109.15(15)
H3A C3 H3B 108.3
C4 C3 H3A 109.9
C4 C3 H3B 109.9
N2 C4 C3 108.99(15)
N2 C4 H4A 109.9
N2 C4 H4B 109.9
C3 C4 H4A 109.9
C3 C4 H4B 109.9
H4A C4 H4B 108.3
N2 C5 H5A 110.3
N2 C5 H5B 110.3
N2 C5 C6 106.90(14)
H5A C5 H5B 108.6
C6 C5 H5A 110.3
C6 C5 H5B 110.3
O2 C6 N4 125.37(18)
O2 C6 C5 118.28(16)
N4 C6 C5 116.34(16)
N1 C7 H7A 108.9
N1 C7 H7B 108.9
N1 C7 C8 113.35(15)
H7A C7 H7B 107.7
C8 C7 H7A 108.9
C8 C7 H7B 108.9
O3 C8 C7 117.91(16)
O4 C8 O3 123.60(17)
O4 C8 C7 118.45(16)
N2 C9 H9A 109.3
N2 C9 H9B 109.3
N2 C9 C10 111.80(15)
H9A C9 H9B 107.9
C10 C9 H9A 109.3
C10 C9 H9B 109.3
O5 C10 C9 117.28(16)
O6 C10 O5 123.52(17)
O6 C10 C9 119.16(17)
C12 C11 N3 116.50(18)
C16 C11 N3 122.91(18)
C16 C11 C12 120.51(19)
C11 C12 H12 120.2
C13 C12 C11 119.7(2)
C13 C12 H12 120.2
C12 C13 H13 119.9
C12 C13 C14 120.2(2)
C14 C13 H13 119.9
C13 C14 H14 120.2
C15 C14 C13 119.6(2)
C15 C14 H14 120.2
C14 C15 H15 119.5
C14 C15 C16 120.9(2)
C16 C15 H15 119.5
C11 C16 C15 119.0(2)
C11 C16 H16 120.5
C15 C16 H16 120.5
C18 C17 N4 123.82(18)
C18 C17 C22 120.5(2)
C22 C17 N4 115.7(2)
C17 C18 H18 120.6
C17 C18 C19 118.8(2)
C19 C18 H18 120.6
C18 C19 H19 119.5
C20 C19 C18 121.0(2)
C20 C19 H19 119.5
C19 C20 H20 120.1
C21 C20 C19 119.7(2)
C21 C20 H20 120.1
C20 C21 H21 119.9
C20 C21 C22 120.2(2)
C22 C21 H21 119.9
C17 C22 H22 120.1
C21 C22 C17 119.7(2)
C21 C22 H22 120.1
ON1A N5A ON2A 132.9(13)
ON1A N5A ON3A 109.5(14)
ON2A N5A ON3A 117.7(15)
ON2B N5B ON1B 113.9(12)
ON3B N5B ON1B 121.5(13)
ON3B N5B ON2B 124.6(11)
HW3A OW3 HW3B 131(7)
HW6A OW6 HW6B 115(3)

loop_
_geom_bond_atom_site_label_1
_geom_bond_atom_site_label_2
_geom_bond_distance
Fe1 O1 2.1892(13)
Fe1 O2 2.1477(13)
Fe1 O3 1.9609(13)
Fe1 O5 1.9435(13)
Fe1 OW1 2.0282(14)
Fe1 N1 2.3534(15)
Fe1 N2 2.3276(16)
O1 C1 1.246(2)
O2 C6 1.255(2)
O3 C8 1.281(2)
O4 C8 1.235(2)
O5 C10 1.280(2)
O6 C10 1.234(2)
OW1 HW1A 0.8500(10)
OW1 HW1B 0.8499(10)
N1 C2 1.470(2)
N1 C3 1.480(2)
N1 C7 1.482(2)
N2 C4 1.485(2)
N2 C5 1.469(2)
N2 C9 1.483(2)
N3 H3 0.8800
N3 C1 1.327(2)
N3 C11 1.423(3)
N4 H4 0.8800
N4 C6 1.323(2)
N4 C17 1.423(3)
C1 C2 1.508(3)
C2 H2A 0.9900
C2 H2B 0.9900
C3 H3A 0.9900
C3 H3B 0.9900
C3 C4 1.505(2)
C4 H4A 0.9900
C4 H4B 0.9900
C5 H5A 0.9900
C5 H5B 0.9900
C5 C6 1.511(3)
C7 H7A 0.9900
C7 H7B 0.9900
C7 C8 1.516(2)
C9 H9A 0.9900
C9 H9B 0.9900
C9 C10 1.517(3)
C11 C12 1.392(3)
C11 C16 1.385(3)
C12 H12 0.9500
C12 C13 1.384(3)
C13 H13 0.9500
C13 C14 1.389(4)
C14 H14 0.9500
C14 C15 1.380(4)
C15 H15 0.9500
C15 C16 1.391(3)
C16 H16 0.9500
C17 C18 1.383(3)
C17 C22 1.393(3)
C18 H18 0.9500
C18 C19 1.393(3)
C19 H19 0.9500
C19 C20 1.388(4)
C20 H20 0.9500
C20 C21 1.372(4)
C21 H21 0.9500
C21 C22 1.392(3)
C22 H22 0.9500
N5A ON1A 1.15(2)
N5A ON2A 1.205(18)
N5A ON3A 1.225(14)
N5B ON1B 1.283(16)
N5B ON2B 1.268(17)
N5B ON3B 1.188(14)
OW3 HW3A 0.8500(10)
OW3 HW3B 0.8500(12)
OW6 HW6A 0.8500(11)
OW6 HW6B 0.8500(11)

loop_
_geom_torsion_atom_site_label_1
_geom_torsion_atom_site_label_2
_geom_torsion_atom_site_label_3
_geom_torsion_atom_site_label_4
_geom_torsion
Fe1 O1 C1 N3 -168.54(15)
Fe1 O1 C1 C2 10.5(2)
Fe1 O2 C6 N4 -172.57(15)
Fe1 O2 C6 C5 6.3(2)
Fe1 O3 C8 O4 -171.28(14)
Fe1 O3 C8 C7 6.4(2)
Fe1 O5 C10 O6 171.56(14)
Fe1 O5 C10 C9 -10.8(2)
Fe1 N1 C2 C1 -38.55(17)
Fe1 N1 C3 C4 40.47(17)
Fe1 N1 C7 C8 -18.42(17)
Fe1 N2 C4 C3 44.71(17)
Fe1 N2 C5 C6 -38.37(17)
Fe1 N2 C9 C10 -22.29(17)
O1 C1 C2 N1 21.4(2)
N1 C3 C4 N2 -56.7(2)
N1 C7 C8 O3 10.9(2)
N1 C7 C8 O4 -171.21(16)
N2 C5 C6 O2 23.7(2)
N2 C5 C6 N4 -157.29(16)
N2 C9 C10 O5 23.8(2)
N2 C9 C10 O6 -158.50(17)
N3 C1 C2 N1 -159.53(16)
N3 C11 C12 C13 177.9(2)
N3 C11 C16 C15 -177.80(19)
N4 C17 C18 C19 179.24(19)
N4 C17 C22 C21 -179.28(19)
C1 N3 C11 C12 157.4(2)
C1 N3 C11 C16 -25.7(3)
C2 N1 C3 C4 160.55(15)
C2 N1 C7 C8 -134.37(16)
C3 N1 C2 C1 -160.77(15)
C3 N1 C7 C8 102.05(18)
C4 N2 C5 C6 -160.37(15)
C4 N2 C9 C10 97.90(18)
C5 N2 C4 C3 165.04(16)
C5 N2 C9 C10 -139.04(16)
C6 N4 C17 C18 -9.9(3)
C6 N4 C17 C22 169.97(19)
C7 N1 C2 C1 75.12(19)
C7 N1 C3 C4 -75.66(18)
C9 N2 C4 C3 -71.48(19)
C9 N2 C5 C6 76.02(19)
C11 N3 C1 O1 2.5(3)
C11 N3 C1 C2 -176.51(18)
C11 C12 C13 C14 -0.3(4)
C12 C11 C16 C15 -1.0(3)
C12 C13 C14 C15 -0.1(4)
C13 C14 C15 C16 0.0(4)
C14 C15 C16 C11 0.6(3)
C16 C11 C12 C13 0.9(3)
C17 N4 C6 O2 4.1(3)
C17 N4 C6 C5 -174.74(18)
C17 C18 C19 C20 -0.1(3)
C18 C17 C22 C21 0.6(3)
C18 C19 C20 C21 0.7(3)
C19 C20 C21 C22 -0.7(3)
C20 C21 C22 C17 0.1(3)
C22 C17 C18 C19 -0.6(3)
